data_2210409
loop_
_publ_author_name
'Yang, Jun-Ying'
'Fu, Yun-Long'
'Chu, Jia'
'Ng, Seik Weng'

_publ_section_title
;
 Redetermination of ammonium bisoxalatobismuthate(III) <i>x</i>-hydrate
 from single-crystal data
;
_journal_coeditor_code WM2042
_journal_issue 9
_journal_name_full 'Acta Crystallographica Section E'
_journal_page_first m2310
_journal_page_last m2312
_journal_paper_doi 10.1107/S1600536806033186
_journal_volume 62
_journal_year 2006
_chemical_formula_iupac 'N H4 [Bi (C2 O4)2], 3.72H2 O'
_chemical_formula_moiety 'N H4 + C4 Bi1 O8 -, 3.72H2 O'
_chemical_formula_sum 'C4 H11.44 Bi N O11.72'
_chemical_formula_weight 470.38
_chemical_name_systematic
;
poly[ammonium di-\m~2~-oxalato-bismuthate(III) 3.72-hydrate]
;
_space_group_IT_number 141
_symmetry_cell_setting tetragonal
_symmetry_space_group_name_Hall '-I 4bd 2'
_symmetry_space_group_name_H-M 'I 41/a m d :2'
_atom_sites_solution_hydrogens geom
_atom_sites_solution_primary direct
_atom_sites_solution_secondary isomor
_audit_creation_method SHELXL-97
_cell_angle_alpha 90.00
_cell_angle_beta 90.00
_cell_angle_gamma 90.00
_cell_formula_units_Z 4
_cell_length_a 11.6740(10)
_cell_length_b 11.6740(10)
_cell_length_c 9.2545(8)
_cell_measurement_reflns_used 2126
_cell_measurement_temperature 295(2)
_cell_measurement_theta_max 28.0
_cell_measurement_theta_min 2.6
_cell_volume 1261.22(19)
_computing_cell_refinement 'SAINT (Bruker, 2003)'
_computing_data_collection 'SMART (Bruker, 2003)'
_computing_data_reduction SAINT
_computing_molecular_graphics '<i>X-SEED</i> (Barbour, 2001)'
_computing_publication_material SHELXL97
_computing_structure_refinement 'SHELXL97 (Sheldrick, 1997)'
_computing_structure_solution 'atomic coordinates taken from published structure'
_diffrn_ambient_temperature 295(2)
_diffrn_measured_fraction_theta_full 1.00
_diffrn_measured_fraction_theta_max 1.00
_diffrn_measurement_device_type 'Bruker APEX area-detector'
_diffrn_measurement_method '\f and \w'
_diffrn_radiation_monochromator graphite
_diffrn_radiation_source 'fine-focus sealed tube'
_diffrn_radiation_type MoK\a
_diffrn_radiation_wavelength 0.71073
_diffrn_reflns_av_R_equivalents 0.026
_diffrn_reflns_av_sigmaI/netI 0.016
_diffrn_reflns_limit_h_max 15
_diffrn_reflns_limit_h_min -13
_diffrn_reflns_limit_k_max 14
_diffrn_reflns_limit_k_min -11
_diffrn_reflns_limit_l_max 12
_diffrn_reflns_limit_l_min -6
_diffrn_reflns_number 3231
_diffrn_reflns_theta_full 27.5
_diffrn_reflns_theta_max 27.5
_diffrn_reflns_theta_min 2.8
_diffrn_standards_number 0
_exptl_absorpt_coefficient_mu 14.036
_exptl_absorpt_correction_T_max 0.199
_exptl_absorpt_correction_T_min 0.123
_exptl_absorpt_correction_type multi-scan
_exptl_absorpt_process_details '(SADABS; Sheldrick, 1996)'
_exptl_crystal_colour colourless
_exptl_crystal_density_diffrn 2.477
_exptl_crystal_density_method 'not measured'
_exptl_crystal_description block
_exptl_crystal_F_000 878
_exptl_crystal_size_max 0.24
_exptl_crystal_size_mid 0.20
_exptl_crystal_size_min 0.17
_refine_diff_density_max 0.76
_refine_diff_density_min -0.49
_refine_ls_extinction_method none
_refine_ls_goodness_of_fit_ref 1.13
_refine_ls_hydrogen_treatment mixed
_refine_ls_matrix_type full
_refine_ls_number_parameters 34
_refine_ls_number_reflns 401
_refine_ls_number_restraints 14
_refine_ls_restrained_S_all 1.13
_refine_ls_R_factor_all 0.025
_refine_ls_R_factor_gt 0.023
_refine_ls_shift/su_max 0.001
_refine_ls_shift/su_mean 0.000
_refine_ls_structure_factor_coef Fsqd
_refine_ls_weighting_details 'w=1/[\s^2^(Fo^2^)+(0.0476P)^2^+3.0591P] where P=(Fo^2^+2Fc^2^)/3'
_refine_ls_weighting_scheme calc
_refine_ls_wR_factor_gt 0.067
_refine_ls_wR_factor_ref 0.068
_reflns_number_gt 365
_reflns_number_total 401
_reflns_threshold_expression I>2\s(I)
_cod_data_source_file wm2042.cif
_cod_data_source_block I
_cod_original_cell_volume 1261.2(2)
_cod_original_sg_symbol_H-M 'I 41/a m d'
_cod_database_code 2210409
_cod_database_fobs_code 2210409

loop_
_symmetry_equiv_pos_as_xyz
'x, y, z'
'x, -y, -z'
'-x+1/2, -y, z+1/2'
'-x+1/2, y, -z+1/2'
'y+1/4, x+3/4, -z+1/4'
'y+1/4, -x+1/4, z+3/4'
'-y+1/4, x+3/4, z+1/4'
'-y+1/4, -x+1/4, -z+3/4'
'x+1/2, y+1/2, z+1/2'
'x+1/2, -y+1/2, -z+1/2'
'-x+1, -y+1/2, z+1'
'-x+1, y+1/2, -z+1'
'y+3/4, x+5/4, -z+3/4'
'y+3/4, -x+3/4, z+5/4'
'-y+3/4, x+5/4, z+3/4'
'-y+3/4, -x+3/4, -z+5/4'
'-x, -y, -z'
'-x, y, z'
'x-1/2, y, -z-1/2'
'x-1/2, -y, z-1/2'
'-y-1/4, -x-3/4, z-1/4'
'-y-1/4, x-1/4, -z-3/4'
'y-1/4, -x-3/4, -z-1/4'
'y-1/4, x-1/4, z-3/4'
'-x+1/2, -y+1/2, -z+1/2'
'-x+1/2, y+1/2, z+1/2'
'x, y+1/2, -z'
'x, -y+1/2, z'
'-y+1/4, -x-1/4, z+1/4'
'-y+1/4, x+1/4, -z-1/4'
'y+1/4, -x-1/4, -z+1/4'
'y+1/4, x+1/4, z-1/4'

loop_
_atom_site_type_symbol
_atom_site_label
_atom_site_fract_x
_atom_site_fract_y
_atom_site_fract_z
_atom_site_U_iso_or_equiv
_atom_site_adp_type
_atom_site_calc_flag
_atom_site_refinement_flags
_atom_site_occupancy
Bi Bi1 0.5000 0.2500 0.6250 0.0298(2) Uani d S 1
O O1 0.2966(5) 0.2500 0.5729(7) 0.071(2) Uani d S 1
O O2 0.1202(5) 0.2500 0.6607(6) 0.059(2) Uani d S 1
O O1w 0.2500 0.2500 0.2500 0.19(2) Uani d SPU 0.62
O O2w 0.203(3) 0.047(3) 0.3750 0.220(10) Uani d SPU 0.62
C C1 0.2260(7) 0.2500 0.6738(8) 0.046(2) Uani d S 1
N N1 0.0000 0.2500 0.3750 0.090(9) Uani d SD 1
H H1 0.0596(4) 0.2500 0.427(2) 0.108 Uiso d SD 1

loop_
_atom_site_aniso_label
_atom_site_aniso_U_11
_atom_site_aniso_U_22
_atom_site_aniso_U_33
_atom_site_aniso_U_12
_atom_site_aniso_U_13
_atom_site_aniso_U_23
Bi1 0.0315(2) 0.0315(2) 0.0264(3) 0.000 0.000 0.000
O1 0.039(3) 0.139(7) 0.034(3) 0.000 -0.002(3) 0.000
O2 0.034(3) 0.112(6) 0.030(2) 0.000 -0.003(2) 0.000
O1w 0.19(2) 0.20(2) 0.17(2) 0.000 -0.010(10) 0.000
O2w 0.220(10) 0.220(10) 0.22(2) -0.010(10) -0.022(6) -0.022(6)
C1 0.034(4) 0.078(5) 0.028(3) 0.000 -0.002(3) 0.000
N1 0.120(10) 0.120(10) 0.029(8) 0.000 0.000 0.000

loop_
_atom_type_symbol
_atom_type_description
_atom_type_scat_dispersion_real
_atom_type_scat_dispersion_imag
_atom_type_scat_source
C C 0.0033 0.0016 'International Tables Vol C Tables 4.2.6.8 and 6.1.1.4'
H H 0.0000 0.0000 'International Tables Vol C Tables 4.2.6.8 and 6.1.1.4'
N N 0.0061 0.0033 'International Tables Vol C Tables 4.2.6.8 and 6.1.1.4'
O O 0.0106 0.0060 'International Tables Vol C Tables 4.2.6.8 and 6.1.1.4'
Bi Bi -4.1077 10.2566 'International Tables Vol C Tables 4.2.6.8 and 6.1.1.4'

loop_
_geom_angle_atom_site_label_1
_geom_angle_atom_site_label_2
_geom_angle_atom_site_label_3
_geom_angle_site_symmetry_1
_geom_angle_site_symmetry_3
_geom_angle
_geom_angle_publ_flag
O1 Bi1 O1 5_546 18_655 92.30(10) no
O1 Bi1 O1 5_546 . 92.30(10) no
O1 Bi1 O1 18_655 . 157.0(3) no
O1 Bi1 O1 5_546 31_566 157.0(3) no
O1 Bi1 O1 18_655 31_566 92.27(6) no
O1 Bi1 O1 . 31_566 92.27(6) no
O1 Bi1 O2 5_546 21_665 66.2(2) no
O1 Bi1 O2 18_655 21_665 80.70(10) no
O1 Bi1 O2 . 21_665 80.70(10) no
O1 Bi1 O2 31_566 21_665 136.8(2) no
O1 Bi1 O2 5_546 10_556 80.70(10) no
O1 Bi1 O2 18_655 10_556 66.2(2) no
O1 Bi1 O2 . 10_556 136.8(2) no
O1 Bi1 O2 31_566 10_556 80.70(10) no
O2 Bi1 O2 21_665 10_556 131.8(2) no
O1 Bi1 O2 5_546 25_556 80.70(10) no
O1 Bi1 O2 18_655 25_556 136.8(2) no
O1 Bi1 O2 . 25_556 66.2(2) no
O1 Bi1 O2 31_566 25_556 80.70(10) no
O2 Bi1 O2 21_665 25_556 131.8(2) no
O2 Bi1 O2 10_556 25_556 70.6(3) no
O1 Bi1 O2 5_546 15_544 136.8(2) no
O1 Bi1 O2 18_655 15_544 80.70(10) no
O1 Bi1 O2 . 15_544 80.65(12) no
O1 Bi1 O2 31_566 15_544 66.2(2) no
O2 Bi1 O2 21_665 15_544 70.6(3) no
O2 Bi1 O2 10_556 15_544 131.8(2) no
O2 Bi1 O2 25_556 15_544 131.8(2) no
C1 O1 Bi1 . . 120.0(5) no
C1 O2 Bi1 . 25_556 119.7(5) no
O2 C1 O1 . . 125.9(8) no
O2 C1 C1 . 25_556 117.3(9) no
O1 C1 C1 . 25_556 116.8(9) no

loop_
_geom_bond_atom_site_label_1
_geom_bond_atom_site_label_2
_geom_bond_site_symmetry_2
_geom_bond_distance
_geom_bond_publ_flag
Bi1 O1 . 2.423(6) yes
Bi1 O1 5_546 2.423(6) no
Bi1 O1 18_655 2.423(6) no
Bi1 O1 31_566 2.423(6) no
Bi1 O2 10_556 2.429(6) yes
Bi1 O2 15_544 2.429(6) no
Bi1 O2 21_665 2.429(6) no
Bi1 O2 25_556 2.429(6) no
O1 C1 . 1.250(10) yes
O2 C1 . 1.240(10) yes
C1 C1 25_556 1.52(2) yes
N1 H1 . 0.850(10) no

loop_
_geom_hbond_atom_site_label_D
_geom_hbond_atom_site_label_H
_geom_hbond_atom_site_label_A
_geom_hbond_distance_DH
_geom_hbond_distance_HA
_geom_hbond_distance_DA
_geom_hbond_angle_DHA
_geom_hbond_publ_flag
N1 H1 O2 0.850(10) 2.27(2) 2.996(3) 143.0(10) no

loop_
_geom_torsion_atom_site_label_1
_geom_torsion_atom_site_label_2
_geom_torsion_atom_site_label_3
_geom_torsion_atom_site_label_4
_geom_torsion_site_symmetry_1
_geom_torsion_site_symmetry_4
_geom_torsion
_geom_torsion_publ_flag
O1 Bi1 O1 C1 5_546 . 78.80(10) no
O1 Bi1 O1 C1 18_655 . 180.0 no
O1 Bi1 O1 C1 31_566 . -78.80(10) no
O2 Bi1 O1 C1 21_665 . 144.20(10) no
O2 Bi1 O1 C1 10_556 . 0.0 no
O2 Bi1 O1 C1 25_556 . 0.0 no
O2 Bi1 O1 C1 15_544 . -144.20(10) no
Bi1 O2 C1 O1 25_556 . 180.0 no
Bi1 O2 C1 C1 25_556 25_556 0.0 no
Bi1 O1 C1 O2 . . 180.0 no
Bi1 O1 C1 C1 . 25_556 0.0 no
